data_4087880
loop_
_publ_author_name
'Chung, Jae-Yeon'
'Schulz, Christian'
'Bauer, Heiko'
'Sun, Yu'
'Sitzmann, Helmut'
'Auerbach, Hendrik'
'Pierik, Antonio J.'
'Sch\"unemann, Volker'
'Neuba, Adam'
'Thiel, Werner R.'

_publ_section_title
;
 Cyclopentadienide Ligand CpC-- Possessing Intrinsic Helical Chirality and
 Its Ferrocene Analogues
;
_journal_issue 22
_journal_name_full Organometallics
_journal_page_first 5374
_journal_paper_doi 10.1021/acs.organomet.5b00673
_journal_volume 34
_journal_year 2015
_chemical_formula_sum 'C48 H50 Fe'
_chemical_formula_weight 682.73
_space_group_crystal_system triclinic
_space_group_IT_number 2
_space_group_name_Hall '-P 1'
_space_group_name_H-M_alt 'P -1'
_atom_sites_solution_hydrogens geom
_atom_sites_solution_primary direct
_atom_sites_solution_secondary difmap
_audit_creation_method SHELXL-2014/7
_cell_angle_alpha 103.627(3)
_cell_angle_beta 90.852(2)
_cell_angle_gamma 95.177(2)
_cell_formula_units_Z 2
_cell_length_a 10.3380(3)
_cell_length_b 13.3024(4)
_cell_length_c 13.4816(4)
_cell_measurement_reflns_used 8819
_cell_measurement_temperature 150(2)
_cell_measurement_theta_max 32.1040
_cell_measurement_theta_min 3.1600
_cell_volume 1793.20(10)
_computing_cell_refinement 'CrysAlisPro, Agilent Technologies'
_computing_data_collection 'CrysAlisPro, Agilent Technologies'
_computing_data_reduction 'CrysAlisPro, Agilent Technologies'
_computing_structure_refinement 'SHELXL-2014/7 (Sheldrick, 2014)'
_computing_structure_solution 'SIR92 (Giacovazzo et al., 1994)'
_diffrn_ambient_temperature 150(2)
_diffrn_detector_area_resol_mean 16.1399
_diffrn_measured_fraction_theta_full 0.998
_diffrn_measured_fraction_theta_max 0.895
_diffrn_measurement_device_type 'Xcalibur, Sapphire3, Gemini ultra'
_diffrn_measurement_method '\w scans'
_diffrn_radiation_type 'Mo K\a'
_diffrn_radiation_wavelength 0.71073
_diffrn_reflns_av_R_equivalents 0.0306
_diffrn_reflns_av_unetI/netI 0.0452
_diffrn_reflns_Laue_measured_fraction_full 0.998
_diffrn_reflns_Laue_measured_fraction_max 0.895
_diffrn_reflns_limit_h_max 9
_diffrn_reflns_limit_h_min -15
_diffrn_reflns_limit_k_max 19
_diffrn_reflns_limit_k_min -18
_diffrn_reflns_limit_l_max 20
_diffrn_reflns_limit_l_min -19
_diffrn_reflns_number 21279
_diffrn_reflns_point_group_measured_fraction_full 0.998
_diffrn_reflns_point_group_measured_fraction_max 0.895
_diffrn_reflns_theta_full 25.242
_diffrn_reflns_theta_max 32.498
_diffrn_reflns_theta_min 2.837
_diffrn_source 'Enhance (Mo) X-ray Source'
_exptl_absorpt_coefficient_mu 0.454
_exptl_absorpt_correction_T_max 1.00000
_exptl_absorpt_correction_T_min 0.91746
_exptl_absorpt_correction_type multi-scan
_exptl_absorpt_process_details
;
CrysAlisPro, Agilent Technologies,
Version 1.171.36.32 (release 02-08-2013 CrysAlis171 .NET)
(compiled Aug  2 2013,16:46:58)
Empirical absorption correction using spherical harmonics,
 implemented in SCALE3 ABSPACK scaling algorithm.
;
_exptl_crystal_colour red
_exptl_crystal_density_diffrn 1.264
_exptl_crystal_description 'transparent prism'
_exptl_crystal_F_000 728
_exptl_crystal_size_max 0.320
_exptl_crystal_size_mid 0.250
_exptl_crystal_size_min 0.220
_refine_diff_density_max 0.554
_refine_diff_density_min -0.432
_refine_diff_density_rms 0.075
_refine_ls_extinction_method none
_refine_ls_goodness_of_fit_ref 1.041
_refine_ls_hydrogen_treatment constr
_refine_ls_matrix_type full
_refine_ls_number_parameters 450
_refine_ls_number_reflns 11624
_refine_ls_number_restraints 0
_refine_ls_restrained_S_all 1.041
_refine_ls_R_factor_all 0.0559
_refine_ls_R_factor_gt 0.0423
_refine_ls_shift/su_max 0.000
_refine_ls_shift/su_mean 0.000
_refine_ls_structure_factor_coef Fsqd
_refine_ls_weighting_details 'w=1/[\s^2^(Fo^2^)+(0.0534P)^2^+0.5719P] where P=(Fo^2^+2Fc^2^)/3'
_refine_ls_weighting_scheme calc
_refine_ls_wR_factor_gt 0.1030
_refine_ls_wR_factor_ref 0.1107
_reflns_Friedel_coverage 0.000
_reflns_number_gt 9631
_reflns_number_total 11624
_reflns_threshold_expression 'I > 2\s(I)'
_cod_data_source_file om5b00673_si_004.cif
_cod_data_source_block shelx
_cod_original_cell_volume 1793.20(9)
_cod_database_code 4087880
_shelx_shelxl_version_number 2014/7
_shelx_space_group_comment
;
The symmetry employed for this shelxl refinement is uniquely defined
by the following loop, which should always be used as a source of
symmetry information in preference to the above space-group names.
They are only intended as comments.
;
_shelx_estimated_absorpt_t_min 0.868
_shelx_estimated_absorpt_t_max 0.907

loop_
_space_group_symop_operation_xyz
'x, y, z'
'-x, -y, -z'

loop_
_atom_site_label
_atom_site_type_symbol
_atom_site_fract_x
_atom_site_fract_y
_atom_site_fract_z
_atom_site_U_iso_or_equiv
_atom_site_adp_type
_atom_site_occupancy
_atom_site_site_symmetry_order
_atom_site_calc_flag
_atom_site_refinement_flags_posn
_atom_site_refinement_flags_adp
C1 C 0.76800(13) 0.11069(11) 0.63106(10) 0.0173(2) Uani 1 1 d . .
H1 H 0.8558 0.0949 0.6252 0.021 Uiso 1 1 calc R U
C2 C 0.67104(13) 0.06164(10) 0.68259(10) 0.0164(2) Uani 1 1 d . .
C3 C 0.55235(13) 0.10962(10) 0.67465(10) 0.0160(2) Uani 1 1 d . .
C4 C 0.57967(13) 0.18936(10) 0.61936(10) 0.0164(2) Uani 1 1 d . .
C5 C 0.71276(13) 0.18731(11) 0.58963(10) 0.0170(2) Uani 1 1 d . .
C6 C 0.68706(13) -0.02989(11) 0.72324(11) 0.0182(2) Uani 1 1 d . .
C7 C 0.61425(14) -0.05033(11) 0.80482(11) 0.0203(3) Uani 1 1 d . .
C8 C 0.51455(14) 0.02071(11) 0.85078(11) 0.0208(3) Uani 1 1 d . .
H8A H 0.5562 0.0928 0.8724 0.025 Uiso 1 1 calc R U
H8B H 0.4807 0.0002 0.9122 0.025 Uiso 1 1 calc R U
C9 C 0.40354(13) 0.01698(11) 0.77630(11) 0.0192(3) Uani 1 1 d . .
C10 C 0.42318(13) 0.06300(10) 0.69343(11) 0.0173(2) Uani 1 1 d . .
C11 C 0.77773(15) -0.09866(12) 0.68093(12) 0.0234(3) Uani 1 1 d . .
H11 H 0.8254 -0.0869 0.6244 0.028 Uiso 1 1 calc R U
C12 C 0.79902(18) -0.18348(13) 0.72015(14) 0.0322(4) Uani 1 1 d . .
H12 H 0.8618 -0.2287 0.6912 0.039 Uiso 1 1 calc R U
C13 C 0.72876(19) -0.20204(14) 0.80147(15) 0.0357(4) Uani 1 1 d . .
H13 H 0.7434 -0.2597 0.8290 0.043 Uiso 1 1 calc R U
C14 C 0.63676(17) -0.13603(13) 0.84262(14) 0.0295(3) Uani 1 1 d . .
H14 H 0.5879 -0.1497 0.8980 0.035 Uiso 1 1 calc R U
C15 C 0.28266(15) -0.03466(12) 0.78637(13) 0.0261(3) Uani 1 1 d . .
H15 H 0.2690 -0.0647 0.8432 0.031 Uiso 1 1 calc R U
C16 C 0.18232(15) -0.04285(13) 0.71496(14) 0.0297(3) Uani 1 1 d . .
H16 H 0.1003 -0.0779 0.7229 0.036 Uiso 1 1 calc R U
C17 C 0.20197(14) 0.00029(12) 0.63199(13) 0.0262(3) Uani 1 1 d . .
H17 H 0.1338 -0.0063 0.5822 0.031 Uiso 1 1 calc R U
C18 C 0.32099(14) 0.05326(11) 0.62106(12) 0.0215(3) Uani 1 1 d . .
H18 H 0.3333 0.0832 0.5641 0.026 Uiso 1 1 calc R U
C19 C 0.48948(13) 0.26164(11) 0.59671(11) 0.0178(2) Uani 1 1 d . .
C20 C 0.48917(14) 0.28565(11) 0.50056(11) 0.0209(3) Uani 1 1 d . .
C21 C 0.57270(16) 0.23128(13) 0.41847(11) 0.0261(3) Uani 1 1 d . .
H21A H 0.5452 0.2436 0.3520 0.031 Uiso 1 1 calc R U
H21B H 0.5605 0.1555 0.4132 0.031 Uiso 1 1 calc R U
C22 C 0.71405(16) 0.26907(12) 0.44046(11) 0.0239(3) Uani 1 1 d . .
C23 C 0.78099(14) 0.24647(11) 0.52292(10) 0.0199(3) Uani 1 1 d . .
C24 C 0.7811(2) 0.32528(14) 0.37900(13) 0.0347(4) Uani 1 1 d . .
H24 H 0.7359 0.3420 0.3241 0.042 Uiso 1 1 calc R U
C25 C 0.9122(2) 0.35714(16) 0.39644(16) 0.0423(5) Uani 1 1 d . .
H25 H 0.9557 0.3975 0.3553 0.051 Uiso 1 1 calc R U
C26 C 0.97978(19) 0.33020(15) 0.47384(15) 0.0379(4) Uani 1 1 d . .
H26 H 1.0706 0.3495 0.4844 0.046 Uiso 1 1 calc R U
C27 C 0.91450(16) 0.27480(13) 0.53621(12) 0.0268(3) Uani 1 1 d . .
H27 H 0.9616 0.2558 0.5889 0.032 Uiso 1 1 calc R U
C28 C 0.40662(13) 0.31001(12) 0.67012(11) 0.0213(3) Uani 1 1 d . .
H28 H 0.4020 0.2912 0.7338 0.026 Uiso 1 1 calc R U
C29 C 0.33092(15) 0.38504(13) 0.65151(13) 0.0264(3) Uani 1 1 d . .
H29 H 0.2754 0.4175 0.7024 0.032 Uiso 1 1 calc R U
C30 C 0.33645(16) 0.41257(13) 0.55834(14) 0.0294(3) Uani 1 1 d . .
H30 H 0.2873 0.4657 0.5460 0.035 Uiso 1 1 calc R U
C31 C 0.41408(16) 0.36195(13) 0.48358(13) 0.0268(3) Uani 1 1 d . .
H31 H 0.4161 0.3797 0.4193 0.032 Uiso 1 1 calc R U
C32 C 0.66752(13) 0.36308(10) 0.84072(10) 0.0166(2) Uani 1 1 d . .
H32 H 0.5953 0.3991 0.8299 0.020 Uiso 1 1 calc R U
C33 C 0.79021(13) 0.37245(10) 0.79656(10) 0.0158(2) Uani 1 1 d . .
C34 C 0.87092(13) 0.30259(10) 0.82965(10) 0.0165(2) Uani 1 1 d . .
C35 C 0.79486(13) 0.25071(10) 0.89573(10) 0.0167(2) Uani 1 1 d . .
C36 C 0.66966(13) 0.29149(10) 0.90360(10) 0.0167(2) Uani 1 1 d . .
C37 C 0.56916(14) 0.28351(12) 0.98238(11) 0.0206(3) Uani 1 1 d . .
H37 H 0.5803 0.2200 1.0081 0.025 Uiso 1 1 calc R U
C38 C 0.42897(14) 0.27707(13) 0.94142(12) 0.0252(3) Uani 1 1 d . .
H38A H 0.4158 0.3401 0.9184 0.038 Uiso 1 1 calc R U
H38B H 0.3690 0.2707 0.9957 0.038 Uiso 1 1 calc R U
H38C H 0.4124 0.2163 0.8839 0.038 Uiso 1 1 calc R U
C39 C 0.59308(19) 0.37991(14) 1.07263(13) 0.0337(4) Uani 1 1 d . .
H39A H 0.6841 0.3876 1.0969 0.051 Uiso 1 1 calc R U
H39B H 0.5363 0.3713 1.1282 0.051 Uiso 1 1 calc R U
H39C H 0.5740 0.4420 1.0500 0.051 Uiso 1 1 calc R U
C40 C 0.82935(15) 0.17402(12) 0.95776(12) 0.0237(3) Uani 1 1 d . .
H40 H 0.7457 0.1329 0.9650 0.028 Uiso 1 1 calc R U
C41 C 0.87611(19) 0.23049(15) 1.06671(13) 0.0359(4) Uani 1 1 d . .
H41A H 0.9527 0.2788 1.0642 0.054 Uiso 1 1 calc R U
H41B H 0.8988 0.1795 1.1044 0.054 Uiso 1 1 calc R U
H41C H 0.8067 0.2693 1.1012 0.054 Uiso 1 1 calc R U
C42 C 0.92219(18) 0.09425(14) 0.91132(16) 0.0361(4) Uani 1 1 d . .
H42A H 0.9024 0.0695 0.8378 0.054 Uiso 1 1 calc R U
H42B H 0.9120 0.0355 0.9437 0.054 Uiso 1 1 calc R U
H42C H 1.0119 0.1265 0.9226 0.054 Uiso 1 1 calc R U
C43 C 1.01590(13) 0.30928(11) 0.80941(11) 0.0198(3) Uani 1 1 d . .
H43 H 1.0283 0.3563 0.7617 0.024 Uiso 1 1 calc R U
C44 C 1.09418(15) 0.36539(14) 0.90716(13) 0.0287(3) Uani 1 1 d . .
H44A H 1.0535 0.4279 0.9402 0.043 Uiso 1 1 calc R U
H44B H 1.1832 0.3852 0.8901 0.043 Uiso 1 1 calc R U
H44C H 1.0960 0.3190 0.9538 0.043 Uiso 1 1 calc R U
C45 C 1.07936(15) 0.21111(13) 0.75892(14) 0.0294(3) Uani 1 1 d . .
H45A H 1.1081 0.1774 0.8116 0.044 Uiso 1 1 calc R U
H45B H 1.1544 0.2300 0.7212 0.044 Uiso 1 1 calc R U
H45C H 1.0162 0.1631 0.7117 0.044 Uiso 1 1 calc R U
C46 C 0.83053(13) 0.45487(11) 0.74004(11) 0.0183(2) Uani 1 1 d . .
H46 H 0.8952 0.4274 0.6886 0.022 Uiso 1 1 calc R U
C47 C 0.89631(16) 0.55003(12) 0.81678(12) 0.0256(3) Uani 1 1 d . .
H47A H 0.8374 0.5731 0.8721 0.038 Uiso 1 1 calc R U
H47B H 0.9174 0.6062 0.7822 0.038 Uiso 1 1 calc R U
H47C H 0.9763 0.5318 0.8452 0.038 Uiso 1 1 calc R U
C48 C 0.71760(15) 0.48757(12) 0.68464(12) 0.0252(3) Uani 1 1 d . .
H48A H 0.6748 0.4268 0.6357 0.038 Uiso 1 1 calc R U
H48B H 0.7505 0.5397 0.6482 0.038 Uiso 1 1 calc R U
H48C H 0.6550 0.5173 0.7344 0.038 Uiso 1 1 calc R U
Fe1 Fe 0.70428(2) 0.22129(2) 0.74962(2) 0.01393(5) Uani 1 1 d . .

loop_
_atom_site_aniso_label
_atom_site_aniso_U_11
_atom_site_aniso_U_22
_atom_site_aniso_U_33
_atom_site_aniso_U_23
_atom_site_aniso_U_13
_atom_site_aniso_U_12
C1 0.0180(6) 0.0165(6) 0.0176(6) 0.0039(5) 0.0017(5) 0.0029(5)
C2 0.0175(6) 0.0144(6) 0.0173(6) 0.0036(5) 0.0004(4) 0.0024(4)
C3 0.0168(6) 0.0147(6) 0.0172(6) 0.0056(5) 0.0000(4) 0.0012(4)
C4 0.0181(6) 0.0149(6) 0.0167(6) 0.0057(5) -0.0010(4) 0.0005(5)
C5 0.0192(6) 0.0164(6) 0.0159(6) 0.0046(5) 0.0014(5) 0.0015(5)
C6 0.0197(6) 0.0152(6) 0.0197(6) 0.0041(5) -0.0012(5) 0.0026(5)
C7 0.0227(6) 0.0166(6) 0.0224(6) 0.0063(5) -0.0001(5) 0.0028(5)
C8 0.0239(7) 0.0198(6) 0.0204(6) 0.0077(5) 0.0032(5) 0.0030(5)
C9 0.0187(6) 0.0145(6) 0.0244(7) 0.0047(5) 0.0037(5) 0.0016(5)
C10 0.0170(6) 0.0134(6) 0.0212(6) 0.0034(5) 0.0015(5) 0.0012(5)
C11 0.0250(7) 0.0205(7) 0.0258(7) 0.0058(6) 0.0036(5) 0.0069(5)
C12 0.0364(9) 0.0229(8) 0.0406(9) 0.0094(7) 0.0060(7) 0.0144(7)
C13 0.0444(10) 0.0250(8) 0.0451(10) 0.0189(8) 0.0067(8) 0.0147(7)
C14 0.0347(8) 0.0249(8) 0.0350(8) 0.0174(7) 0.0068(7) 0.0074(6)
C15 0.0240(7) 0.0205(7) 0.0339(8) 0.0076(6) 0.0079(6) -0.0006(5)
C16 0.0184(7) 0.0236(7) 0.0441(9) 0.0034(7) 0.0065(6) -0.0027(6)
C17 0.0183(6) 0.0223(7) 0.0336(8) -0.0015(6) -0.0024(6) 0.0013(5)
C18 0.0196(6) 0.0182(6) 0.0251(7) 0.0020(5) -0.0017(5) 0.0014(5)
C19 0.0177(6) 0.0156(6) 0.0203(6) 0.0060(5) -0.0038(5) -0.0003(5)
C20 0.0259(7) 0.0173(6) 0.0197(6) 0.0055(5) -0.0051(5) 0.0011(5)
C21 0.0381(8) 0.0241(7) 0.0168(6) 0.0050(5) -0.0031(6) 0.0077(6)
C22 0.0368(8) 0.0189(7) 0.0175(6) 0.0053(5) 0.0072(6) 0.0065(6)
C23 0.0258(7) 0.0177(6) 0.0159(6) 0.0031(5) 0.0054(5) 0.0011(5)
C24 0.0531(11) 0.0313(9) 0.0256(8) 0.0141(7) 0.0158(7) 0.0135(8)
C25 0.0541(12) 0.0371(10) 0.0410(10) 0.0179(8) 0.0288(9) 0.0053(9)
C26 0.0365(9) 0.0380(10) 0.0374(9) 0.0067(8) 0.0202(8) -0.0038(7)
C27 0.0274(7) 0.0278(8) 0.0235(7) 0.0033(6) 0.0089(6) -0.0006(6)
C28 0.0184(6) 0.0235(7) 0.0231(7) 0.0079(5) -0.0013(5) 0.0017(5)
C29 0.0227(7) 0.0257(7) 0.0315(8) 0.0066(6) -0.0005(6) 0.0066(6)
C30 0.0296(8) 0.0255(8) 0.0359(9) 0.0110(7) -0.0039(6) 0.0086(6)
C31 0.0329(8) 0.0241(7) 0.0263(7) 0.0112(6) -0.0055(6) 0.0051(6)
C32 0.0178(6) 0.0145(6) 0.0180(6) 0.0044(5) 0.0006(5) 0.0029(5)
C33 0.0178(6) 0.0137(6) 0.0162(6) 0.0037(4) 0.0008(4) 0.0018(4)
C34 0.0161(6) 0.0162(6) 0.0178(6) 0.0052(5) 0.0003(4) 0.0024(5)
C35 0.0187(6) 0.0148(6) 0.0174(6) 0.0057(5) -0.0013(5) 0.0014(5)
C36 0.0170(6) 0.0163(6) 0.0168(6) 0.0041(5) 0.0019(4) 0.0009(5)
C37 0.0223(6) 0.0217(7) 0.0189(6) 0.0066(5) 0.0057(5) 0.0026(5)
C38 0.0210(6) 0.0284(8) 0.0289(7) 0.0107(6) 0.0079(6) 0.0060(6)
C39 0.0423(9) 0.0310(9) 0.0242(8) -0.0010(6) 0.0080(7) 0.0037(7)
C40 0.0259(7) 0.0232(7) 0.0243(7) 0.0107(6) -0.0035(5) 0.0024(6)
C41 0.0434(10) 0.0396(10) 0.0263(8) 0.0162(7) -0.0116(7) -0.0084(8)
C42 0.0348(9) 0.0287(9) 0.0482(11) 0.0144(8) -0.0083(8) 0.0096(7)
C43 0.0152(6) 0.0198(6) 0.0242(7) 0.0051(5) -0.0001(5) 0.0012(5)
C44 0.0195(7) 0.0326(8) 0.0318(8) 0.0038(7) -0.0051(6) 0.0012(6)
C45 0.0206(7) 0.0286(8) 0.0385(9) 0.0045(7) 0.0024(6) 0.0082(6)
C46 0.0214(6) 0.0151(6) 0.0188(6) 0.0057(5) 0.0015(5) 0.0005(5)
C47 0.0326(8) 0.0181(7) 0.0257(7) 0.0068(6) -0.0030(6) -0.0037(6)
C48 0.0303(7) 0.0208(7) 0.0275(7) 0.0120(6) -0.0037(6) 0.0022(6)
Fe1 0.01411(9) 0.01327(9) 0.01494(9) 0.00415(6) 0.00092(6) 0.00191(6)

loop_
_atom_type_symbol
_atom_type_description
_atom_type_scat_dispersion_real
_atom_type_scat_dispersion_imag
_atom_type_scat_source
C C 0.0033 0.0016 'International Tables Vol C Tables 4.2.6.8 and 6.1.1.4'
H H 0.0000 0.0000 'International Tables Vol C Tables 4.2.6.8 and 6.1.1.4'
Fe Fe 0.3463 0.8444 'International Tables Vol C Tables 4.2.6.8 and 6.1.1.4'

loop_
_geom_angle_atom_site_label_1
_geom_angle_atom_site_label_2
_geom_angle_atom_site_label_3
_geom_angle
C2 C1 C5 109.44(12)
C2 C1 Fe1 71.33(8)
C5 C1 Fe1 71.45(8)
C2 C1 H1 125.3
C5 C1 H1 125.3
Fe1 C1 H1 123.5
C1 C2 C3 107.35(11)
C1 C2 C6 124.95(12)
C3 C2 C6 127.23(12)
C1 C2 Fe1 68.63(8)
C3 C2 Fe1 71.02(8)
C6 C2 Fe1 131.64(10)
C4 C3 C2 107.75(11)
C4 C3 C10 126.62(12)
C2 C3 C10 123.41(12)
C4 C3 Fe1 69.02(7)
C2 C3 Fe1 68.91(7)
C10 C3 Fe1 140.74(10)
C5 C4 C3 107.93(11)
C5 C4 C19 124.99(12)
C3 C4 C19 127.08(12)
C5 C4 Fe1 70.06(7)
C3 C4 Fe1 71.02(7)
C19 C4 Fe1 124.21(10)
C1 C5 C4 107.45(11)
C1 C5 C23 124.53(12)
C4 C5 C23 127.89(12)
C1 C5 Fe1 68.43(7)
C4 C5 Fe1 69.86(7)
C23 C5 Fe1 130.06(10)
C11 C6 C7 118.62(13)
C11 C6 C2 119.72(13)
C7 C6 C2 121.66(12)
C14 C7 C6 119.19(14)
C14 C7 C8 120.77(13)
C6 C7 C8 120.03(12)
C7 C8 C9 111.64(12)
C7 C8 H8A 109.3
C9 C8 H8A 109.3
C7 C8 H8B 109.3
C9 C8 H8B 109.3
H8A C8 H8B 108.0
C15 C9 C10 119.56(14)
C15 C9 C8 120.92(13)
C10 C9 C8 119.48(12)
C18 C10 C9 118.79(13)
C18 C10 C3 119.56(13)
C9 C10 C3 121.22(12)
C12 C11 C6 121.20(15)
C12 C11 H11 119.4
C6 C11 H11 119.4
C13 C12 C11 119.84(15)
C13 C12 H12 120.1
C11 C12 H12 120.1
C12 C13 C14 119.59(15)
C12 C13 H13 120.2
C14 C13 H13 120.2
C13 C14 C7 121.53(15)
C13 C14 H14 119.2
C7 C14 H14 119.2
C16 C15 C9 121.04(15)
C16 C15 H15 119.5
C9 C15 H15 119.5
C17 C16 C15 119.66(14)
C17 C16 H16 120.2
C15 C16 H16 120.2
C16 C17 C18 120.31(15)
C16 C17 H17 119.8
C18 C17 H17 119.8
C17 C18 C10 120.61(14)
C17 C18 H18 119.7
C10 C18 H18 119.7
C28 C19 C20 118.73(13)
C28 C19 C4 121.43(12)
C20 C19 C4 119.81(13)
C31 C20 C19 119.36(14)
C31 C20 C21 120.66(13)
C19 C20 C21 119.94(13)
C20 C21 C22 111.51(13)
C20 C21 H21A 109.3
C22 C21 H21A 109.3
C20 C21 H21B 109.3
C22 C21 H21B 109.3
H21A C21 H21B 108.0
C24 C22 C23 119.04(16)
C24 C22 C21 120.85(15)
C23 C22 C21 120.10(13)
C27 C23 C22 118.78(13)
C27 C23 C5 120.67(13)
C22 C23 C5 120.41(13)
C25 C24 C22 121.25(17)
C25 C24 H24 119.4
C22 C24 H24 119.4
C26 C25 C24 119.84(16)
C26 C25 H25 120.1
C24 C25 H25 120.1
C25 C26 C27 119.70(18)
C25 C26 H26 120.1
C27 C26 H26 120.1
C26 C27 C23 121.21(16)
C26 C27 H27 119.4
C23 C27 H27 119.4
C29 C28 C19 121.07(14)
C29 C28 H28 119.5
C19 C28 H28 119.5
C28 C29 C30 119.85(15)
C28 C29 H29 120.1
C30 C29 H29 120.1
C31 C30 C29 119.46(14)
C31 C30 H30 120.3
C29 C30 H30 120.3
C30 C31 C20 121.35(15)
C30 C31 H31 119.3
C20 C31 H31 119.3
C33 C32 C36 109.21(11)
C33 C32 Fe1 70.27(8)
C36 C32 Fe1 72.16(8)
C33 C32 H32 125.4
C36 C32 H32 125.4
Fe1 C32 H32 123.8
C32 C33 C34 107.93(11)
C32 C33 C46 123.60(12)
C34 C33 C46 127.77(12)
C32 C33 Fe1 69.68(8)
C34 C33 Fe1 70.29(8)
C46 C33 Fe1 133.00(10)
C33 C34 C35 107.54(11)
C33 C34 C43 119.65(12)
C35 C34 C43 131.64(12)
C33 C34 Fe1 69.11(7)
C35 C34 Fe1 70.36(7)
C43 C34 Fe1 135.02(10)
C36 C35 C34 107.17(11)
C36 C35 C40 120.83(12)
C34 C35 C40 131.81(12)
C36 C35 Fe1 70.46(7)
C34 C35 Fe1 69.19(7)
C40 C35 Fe1 129.24(10)
C32 C36 C35 108.09(11)
C32 C36 C37 122.83(12)
C35 C36 C37 127.46(12)
C32 C36 Fe1 68.22(8)
C35 C36 Fe1 69.53(8)
C37 C36 Fe1 139.09(10)
C36 C37 C38 113.65(12)
C36 C37 C39 108.64(12)
C38 C37 C39 108.52(13)
C36 C37 H37 108.6
C38 C37 H37 108.6
C39 C37 H37 108.6
C37 C38 H38A 109.5
C37 C38 H38B 109.5
H38A C38 H38B 109.5
C37 C38 H38C 109.5
H38A C38 H38C 109.5
H38B C38 H38C 109.5
C37 C39 H39A 109.5
C37 C39 H39B 109.5
H39A C39 H39B 109.5
C37 C39 H39C 109.5
H39A C39 H39C 109.5
H39B C39 H39C 109.5
C35 C40 C42 117.47(13)
C35 C40 C41 111.22(13)
C42 C40 C41 110.27(14)
C35 C40 H40 105.6
C42 C40 H40 105.6
C41 C40 H40 105.6
C40 C41 H41A 109.5
C40 C41 H41B 109.5
H41A C41 H41B 109.5
C40 C41 H41C 109.5
H41A C41 H41C 109.5
H41B C41 H41C 109.5
C40 C42 H42A 109.5
C40 C42 H42B 109.5
H42A C42 H42B 109.5
C40 C42 H42C 109.5
H42A C42 H42C 109.5
H42B C42 H42C 109.5
C34 C43 C44 110.20(12)
C34 C43 C45 120.09(12)
C44 C43 C45 109.14(12)
C34 C43 H43 105.4
C44 C43 H43 105.4
C45 C43 H43 105.4
C43 C44 H44A 109.5
C43 C44 H44B 109.5
H44A C44 H44B 109.5
C43 C44 H44C 109.5
H44A C44 H44C 109.5
H44B C44 H44C 109.5
C43 C45 H45A 109.5
C43 C45 H45B 109.5
H45A C45 H45B 109.5
C43 C45 H45C 109.5
H45A C45 H45C 109.5
H45B C45 H45C 109.5
C33 C46 C48 113.57(12)
C33 C46 C47 108.42(11)
C48 C46 C47 109.17(12)
C33 C46 H46 108.5
C48 C46 H46 108.5
C47 C46 H46 108.5
C46 C47 H47A 109.5
C46 C47 H47B 109.5
H47A C47 H47B 109.5
C46 C47 H47C 109.5
H47A C47 H47C 109.5
H47B C47 H47C 109.5
C46 C48 H48A 109.5
C46 C48 H48B 109.5
H48A C48 H48B 109.5
C46 C48 H48C 109.5
H48A C48 H48C 109.5
H48B C48 H48C 109.5
C1 Fe1 C32 161.47(5)
C1 Fe1 C33 124.09(5)
C32 Fe1 C33 40.06(5)
C1 Fe1 C34 106.25(5)
C32 Fe1 C34 67.69(5)
C33 Fe1 C34 40.59(5)
C1 Fe1 C2 40.05(5)
C32 Fe1 C2 156.86(5)
C33 Fe1 C2 162.93(5)
C34 Fe1 C2 128.08(5)
C1 Fe1 C4 67.52(5)
C32 Fe1 C4 108.11(5)
C33 Fe1 C4 116.07(5)
C34 Fe1 C4 149.09(5)
C2 Fe1 C4 67.62(5)
C1 Fe1 C5 40.12(5)
C32 Fe1 C5 125.02(5)
C33 Fe1 C5 104.07(5)
C34 Fe1 C5 115.44(5)
C2 Fe1 C5 67.37(5)
C4 Fe1 C5 40.08(5)
C1 Fe1 C35 120.06(5)
C32 Fe1 C35 67.51(5)
C33 Fe1 C35 67.93(5)
C34 Fe1 C35 40.45(5)
C2 Fe1 C35 111.95(5)
C4 Fe1 C35 168.61(5)
C5 Fe1 C35 151.13(5)
C1 Fe1 C36 156.07(5)
C32 Fe1 C36 39.62(5)
C33 Fe1 C36 66.95(5)
C34 Fe1 C36 67.24(5)
C2 Fe1 C36 124.78(5)
C4 Fe1 C36 130.11(5)
C5 Fe1 C36 163.81(5)
C35 Fe1 C36 40.01(5)
C1 Fe1 C3 67.06(5)
C32 Fe1 C3 122.04(5)
C33 Fe1 C3 151.99(5)
C34 Fe1 C3 167.41(5)
C2 Fe1 C3 40.07(5)
C4 Fe1 C3 39.97(5)
C5 Fe1 C3 66.95(5)
C35 Fe1 C3 132.46(5)
C36 Fe1 C3 114.24(5)

loop_
_geom_bond_atom_site_label_1
_geom_bond_atom_site_label_2
_geom_bond_distance
C1 C2 1.4246(19)
C1 C5 1.4286(19)
C1 Fe1 2.0618(14)
C1 H1 0.9500
C2 C3 1.4470(18)
C2 C6 1.4691(19)
C2 Fe1 2.0975(13)
C3 C4 1.4440(18)
C3 C10 1.4719(18)
C3 Fe1 2.1258(13)
C4 C5 1.4397(19)
C4 C19 1.4761(18)
C4 Fe1 2.0991(13)
C5 C23 1.4758(19)
C5 Fe1 2.1018(13)
C6 C11 1.4020(19)
C6 C7 1.407(2)
C7 C14 1.390(2)
C7 C8 1.503(2)
C8 C9 1.503(2)
C8 H8A 0.9900
C8 H8B 0.9900
C9 C15 1.395(2)
C9 C10 1.4037(19)
C10 C18 1.4035(19)
C11 C12 1.387(2)
C11 H11 0.9500
C12 C13 1.382(3)
C12 H12 0.9500
C13 C14 1.386(2)
C13 H13 0.9500
C14 H14 0.9500
C15 C16 1.384(2)
C15 H15 0.9500
C16 C17 1.382(2)
C16 H16 0.9500
C17 C18 1.389(2)
C17 H17 0.9500
C18 H18 0.9500
C19 C28 1.397(2)
C19 C20 1.4062(19)
C20 C31 1.390(2)
C20 C21 1.503(2)
C21 C22 1.503(2)
C21 H21A 0.9900
C21 H21B 0.9900
C22 C24 1.394(2)
C22 C23 1.406(2)
C23 C27 1.395(2)
C24 C25 1.383(3)
C24 H24 0.9500
C25 C26 1.380(3)
C25 H25 0.9500
C26 C27 1.387(2)
C26 H26 0.9500
C27 H27 0.9500
C28 C29 1.387(2)
C28 H28 0.9500
C29 C30 1.389(2)
C29 H29 0.9500
C30 C31 1.384(2)
C30 H30 0.9500
C31 H31 0.9500
C32 C33 1.4168(18)
C32 C36 1.4177(18)
C32 Fe1 2.0644(14)
C32 H32 0.9500
C33 C34 1.4433(18)
C33 C46 1.5089(18)
C33 Fe1 2.0722(13)
C34 C35 1.4493(18)
C34 C43 1.5259(18)
C34 Fe1 2.0881(13)
C35 C36 1.4438(18)
C35 C40 1.5252(19)
C35 Fe1 2.1038(13)
C36 C37 1.5115(19)
C36 Fe1 2.1163(13)
C37 C38 1.531(2)
C37 C39 1.544(2)
C37 H37 1.0000
C38 H38A 0.9800
C38 H38B 0.9800
C38 H38C 0.9800
C39 H39A 0.9800
C39 H39B 0.9800
C39 H39C 0.9800
C40 C42 1.526(2)
C40 C41 1.532(2)
C40 H40 1.0000
C41 H41A 0.9800
C41 H41B 0.9800
C41 H41C 0.9800
C42 H42A 0.9800
C42 H42B 0.9800
C42 H42C 0.9800
C43 C44 1.531(2)
C43 C45 1.532(2)
C43 H43 1.0000
C44 H44A 0.9800
C44 H44B 0.9800
C44 H44C 0.9800
C45 H45A 0.9800
C45 H45B 0.9800
C45 H45C 0.9800
C46 C48 1.526(2)
C46 C47 1.530(2)
C46 H46 1.0000
C47 H47A 0.9800
C47 H47B 0.9800
C47 H47C 0.9800
C48 H48A 0.9800
C48 H48B 0.9800
C48 H48C 0.9800
